data_4069493
loop_
_publ_author_name
'Raynal, Matthieu'
'Pattacini, Roberto'
'Cazin, Catherine S. J.'
'Vall\'ee, Christophe'
'Olivier-Bourbigou, H\'el\`ene'
'Braunstein, Pierre'

_publ_section_title
;
 Reaction Intermediates in the Synthesis of New Hydrido, N-Heterocyclic
 Dicarbene Iridium(III) Pincer Complexes
;
_journal_issue 14
_journal_name_full Organometallics
_journal_page_first 4028
_journal_paper_doi 10.1021/om900226c
_journal_volume 28
_journal_year 2009
_chemical_formula_moiety 'C24 H32 I2 Ir N5, C2 H3 N'
_chemical_formula_sum 'C26 H35 I2 Ir N6'
_chemical_formula_weight 877.60
_space_group_IT_number 19
_symmetry_cell_setting orthorhombic
_symmetry_Int_Tables_number 19
_symmetry_space_group_name_Hall 'P 2ac 2ab'
_symmetry_space_group_name_H-M 'P 21 21 21'
_atom_sites_solution_hydrogens geom
_atom_sites_solution_primary direct
_atom_sites_solution_secondary difmap
_audit_creation_method SHELXL-97
_cell_angle_alpha 90.00
_cell_angle_beta 90.00
_cell_angle_gamma 90.00
_cell_formula_units_Z 4
_cell_length_a 9.3192(3)
_cell_length_b 12.9948(3)
_cell_length_c 24.7321(8)
_cell_measurement_reflns_used 4112
_cell_measurement_temperature 173(2)
_cell_measurement_theta_max 25.640
_cell_measurement_theta_min 0.998
_cell_volume 2995.09(15)
_computing_cell_refinement 'HKL Scalepack (Otwinowski & Minor 1997)'
_computing_data_reduction 'HKL Denzo and Scalepack (Otwinowski & Minor 1997)'
_computing_molecular_graphics ORTEP-3
_computing_publication_material PLATON
_computing_structure_refinement 'SHELXL-97 (Sheldrick, 1997)'
_computing_structure_solution 'SHELXS-97 (Sheldrick, 1997)'
_diffrn_ambient_temperature 173(2)
_diffrn_detector_area_resol_mean 9
_diffrn_measured_fraction_theta_full 0.999
_diffrn_measured_fraction_theta_max 0.999
_diffrn_measurement_device_type KappaCCD
_diffrn_measurement_method CCD
_diffrn_radiation_monochromator graphite
_diffrn_radiation_probe x-ray
_diffrn_radiation_type MoK\a
_diffrn_radiation_wavelength 0.71073
_diffrn_reflns_av_R_equivalents 0.0912
_diffrn_reflns_av_sigmaI/netI 0.1123
_diffrn_reflns_limit_h_max 12
_diffrn_reflns_limit_h_min -12
_diffrn_reflns_limit_k_max 16
_diffrn_reflns_limit_k_min -16
_diffrn_reflns_limit_l_max 32
_diffrn_reflns_limit_l_min -31
_diffrn_reflns_number 6842
_diffrn_reflns_theta_full 27.48
_diffrn_reflns_theta_max 27.48
_diffrn_reflns_theta_min 1.65
_diffrn_source 'fine-focus sealed tube'
_exptl_absorpt_coefficient_mu 6.544
_exptl_absorpt_correction_T_max 0.850
_exptl_absorpt_correction_T_min 0.540
_exptl_absorpt_correction_type multi-scan
_exptl_absorpt_process_details 'L. Spek, J. Appl.Cryst. 2003, 36, 7, B. Blessing, Acta Cryst, 1995, A51, 33'
_exptl_crystal_colour orange
_exptl_crystal_density_diffrn 1.946
_exptl_crystal_density_method 'not measured'
_exptl_crystal_description prism
_exptl_crystal_F_000 1664
_exptl_crystal_size_max 0.08
_exptl_crystal_size_mid 0.08
_exptl_crystal_size_min 0.03
_refine_diff_density_max 2.010
_refine_diff_density_min -1.891
_refine_diff_density_rms 0.219
_refine_ls_abs_structure_details 'Flack H D (1983), Acta Cryst. A39, 876-881'
_refine_ls_abs_structure_Flack -0.010(9)
_refine_ls_extinction_method none
_refine_ls_goodness_of_fit_ref 0.998
_refine_ls_hydrogen_treatment constr
_refine_ls_matrix_type full
_refine_ls_number_parameters 322
_refine_ls_number_reflns 6842
_refine_ls_number_restraints 0
_refine_ls_restrained_S_all 0.998
_refine_ls_R_factor_all 0.1127
_refine_ls_R_factor_gt 0.0495
_refine_ls_shift/su_max 0.001
_refine_ls_shift/su_mean 0.000
_refine_ls_structure_factor_coef Fsqd
_refine_ls_weighting_details 'calc w=1/[\s^2^(Fo^2^)+(0.0391P)^2^+0.0000P] where P=(Fo^2^+2Fc^2^)/3'
_refine_ls_weighting_scheme calc
_refine_ls_wR_factor_gt 0.0845
_refine_ls_wR_factor_ref 0.1023
_reflns_number_gt 4257
_reflns_number_total 6842
_reflns_threshold_expression >2sigma(I)
_cod_data_source_file om900226c_si_002.cif
_cod_data_source_block Complex8
_cod_original_cell_volume 2995.06(15)
_cod_database_code 4069493

loop_
_symmetry_equiv_pos_as_xyz
'x, y, z'
'-x+1/2, -y, z+1/2'
'x+1/2, -y+1/2, -z'
'-x, y+1/2, -z+1/2'

loop_
_atom_site_label
_atom_site_type_symbol
_atom_site_fract_x
_atom_site_fract_y
_atom_site_fract_z
_atom_site_U_iso_or_equiv
_atom_site_adp_type
_atom_site_occupancy
_atom_site_symmetry_multiplicity
_atom_site_calc_flag
_atom_site_refinement_flags
Ir1 Ir 0.16360(4) 0.00877(3) 0.351435(16) 0.03034(12) Uani 1 1 d .
I1 I 0.27020(6) -0.00586(5) 0.25135(3) 0.03558(18) Uani 1 1 d .
I2 I 0.05932(8) 0.02943(5) 0.45149(3) 0.0446(2) Uani 1 1 d .
C1 C 0.1330(13) -0.1479(7) 0.3532(5) 0.033(3) Uani 1 1 d .
C2 C 0.1168(14) 0.1587(9) 0.3368(5) 0.042(3) Uani 1 1 d .
C3 C -0.0410(15) 0.2794(8) 0.3033(5) 0.045(3) Uani 1 1 d .
H3 H -0.1209 0.3089 0.2870 0.054 Uiso 1 1 calc R
C4 C 0.0744(15) 0.3260(9) 0.3200(5) 0.046(3) Uani 1 1 d .
H4 H 0.0893 0.3967 0.3188 0.055 Uiso 1 1 calc R
C5 C -0.1051(13) 0.0841(8) 0.3064(4) 0.030(3) Uani 1 1 d .
C6 C -0.0299(10) -0.0040(8) 0.3218(3) 0.030(2) Uani 1 1 d .
C7 C -0.0952(14) -0.1002(8) 0.3176(5) 0.035(3) Uani 1 1 d .
C8 C -0.2357(14) -0.1112(8) 0.2990(5) 0.036(3) Uani 1 1 d .
C9 C -0.3172(13) -0.2125(8) 0.2952(5) 0.048(3) Uani 1 1 d .
H9A H -0.4164 -0.1989 0.2876 0.072 Uiso 1 1 calc R
H9B H -0.3095 -0.2487 0.3289 0.072 Uiso 1 1 calc R
H9C H -0.2771 -0.2537 0.2668 0.072 Uiso 1 1 calc R
C10 C -0.3048(10) -0.0206(8) 0.2848(4) 0.036(3) Uani 1 1 d .
H10 H -0.3996 -0.0261 0.2734 0.044 Uiso 1 1 calc R
C11 C -0.2452(13) 0.0783(8) 0.2861(5) 0.034(3) Uani 1 1 d .
C12 C -0.3346(14) 0.1685(8) 0.2684(5) 0.050(3) Uani 1 1 d .
H12A H -0.3378 0.2186 0.2969 0.075 Uiso 1 1 calc R
H12B H -0.4302 0.1456 0.2603 0.075 Uiso 1 1 calc R
H12C H -0.2928 0.1988 0.2367 0.075 Uiso 1 1 calc R
C13 C -0.0113(14) -0.2852(8) 0.3367(5) 0.045(3) Uani 1 1 d .
H13 H -0.0889 -0.3248 0.3255 0.053 Uiso 1 1 calc R
C14 C 0.1130(13) -0.3195(8) 0.3568(5) 0.044(3) Uani 1 1 d .
H14 H 0.1365 -0.3881 0.3628 0.053 Uiso 1 1 calc R
C15 C 0.4886(12) 0.0298(8) 0.3981(4) 0.034(3) Uani 1 1 d .
C16 C 0.6359(12) 0.0396(9) 0.4201(5) 0.058(4) Uani 1 1 d .
H16A H 0.6433 0.0011 0.4531 0.086 Uiso 1 1 calc R
H16B H 0.6564 0.1108 0.4271 0.086 Uiso 1 1 calc R
H16C H 0.7035 0.0133 0.3943 0.086 Uiso 1 1 calc R
C17 C 0.3466(14) -0.2362(9) 0.3894(5) 0.048(3) Uani 1 1 d .
H17A H 0.4044 -0.1859 0.3703 0.058 Uiso 1 1 calc R
H17B H 0.3885 -0.3035 0.3830 0.058 Uiso 1 1 calc R
C18 C 0.3529(14) -0.2133(8) 0.4493(6) 0.055(3) Uani 1 1 d .
H18A H 0.3164 -0.1443 0.4551 0.066 Uiso 1 1 calc R
H18B H 0.4527 -0.2138 0.4605 0.066 Uiso 1 1 calc R
C19 C 0.2697(15) -0.2872(9) 0.4854(5) 0.056(4) Uani 1 1 d .
H19A H 0.3074 -0.3562 0.4809 0.067 Uiso 1 1 calc R
H19B H 0.1697 -0.2878 0.4745 0.067 Uiso 1 1 calc R
C20 C 0.2805(16) -0.2559(11) 0.5451(5) 0.073(4) Uani 1 1 d .
H20A H 0.3771 -0.2662 0.5575 0.109 Uiso 1 1 calc R
H20B H 0.2162 -0.2973 0.5662 0.109 Uiso 1 1 calc R
H20C H 0.2552 -0.1847 0.5489 0.109 Uiso 1 1 calc R
C21 C 0.3180(13) 0.2721(8) 0.3627(6) 0.062(4) Uani 1 1 d .
H21A H 0.3865 0.2329 0.3416 0.075 Uiso 1 1 calc R
H21B H 0.3200 0.2450 0.3993 0.075 Uiso 1 1 calc R
C22 C 0.3675(17) 0.3819(8) 0.3645(6) 0.069(4) Uani 1 1 d .
H22A H 0.3003 0.4226 0.3855 0.082 Uiso 1 1 calc R
H22B H 0.3704 0.4097 0.3281 0.082 Uiso 1 1 calc R
C23 C 0.5151(14) 0.3885(11) 0.3897(5) 0.066(4) Uani 1 1 d .
H23A H 0.5127 0.3601 0.4260 0.079 Uiso 1 1 calc R
H23B H 0.5828 0.3487 0.3685 0.079 Uiso 1 1 calc R
C24 C 0.5624(14) 0.4991(10) 0.3919(5) 0.075(4) Uani 1 1 d .
H24A H 0.5795 0.5236 0.3558 0.112 Uiso 1 1 calc R
H24B H 0.6492 0.5043 0.4126 0.112 Uiso 1 1 calc R
H24C H 0.4888 0.5399 0.4085 0.112 Uiso 1 1 calc R
C25 C 0.971(3) 0.3898(17) 0.4501(8) 0.133(9) Uani 1 1 d .
C26 C 0.8656(18) 0.3113(10) 0.4509(7) 0.088(5) Uani 1 1 d .
H26A H 0.7902 0.3299 0.4755 0.132 Uiso 1 1 calc R
H26B H 0.9087 0.2479 0.4625 0.132 Uiso 1 1 calc R
H26C H 0.8265 0.3027 0.4153 0.132 Uiso 1 1 calc R
N1 N -0.0010(11) -0.1773(6) 0.3360(4) 0.035(2) Uani 1 1 d .
N2 N 0.2024(10) -0.2348(6) 0.3673(4) 0.035(2) Uani 1 1 d .
N3 N -0.0185(11) 0.1734(6) 0.3153(4) 0.031(2) Uani 1 1 d .
N4 N 0.1729(11) 0.2539(6) 0.3400(4) 0.042(3) Uani 1 1 d .
N5 N 0.3758(9) 0.0232(6) 0.3827(3) 0.032(2) Uani 1 1 d .
N6 N 1.047(2) 0.4594(16) 0.4471(8) 0.182(10) Uani 1 1 d .

loop_
_atom_site_aniso_label
_atom_site_aniso_U_11
_atom_site_aniso_U_22
_atom_site_aniso_U_33
_atom_site_aniso_U_23
_atom_site_aniso_U_13
_atom_site_aniso_U_12
Ir1 0.02398(19) 0.0346(2) 0.0324(2) 0.0009(2) -0.00286(18) -0.0002(2)
I1 0.0305(4) 0.0387(4) 0.0375(4) -0.0001(4) 0.0017(3) -0.0045(3)
I2 0.0425(4) 0.0572(5) 0.0341(4) -0.0021(4) -0.0005(4) 0.0025(4)
C1 0.027(7) 0.035(5) 0.038(7) 0.005(5) 0.006(7) 0.007(5)
C2 0.028(8) 0.051(7) 0.048(9) -0.003(6) 0.006(6) 0.008(6)
C3 0.063(10) 0.032(6) 0.040(8) 0.004(5) 0.004(7) 0.009(7)
C4 0.059(10) 0.045(7) 0.033(8) -0.001(6) -0.010(7) -0.001(7)
C5 0.028(7) 0.042(6) 0.021(6) 0.001(5) 0.003(5) -0.001(5)
C6 0.031(5) 0.034(5) 0.025(5) 0.020(5) 0.000(4) 0.000(6)
C7 0.029(8) 0.040(7) 0.036(8) 0.010(5) 0.000(6) -0.001(5)
C8 0.031(8) 0.037(6) 0.041(8) 0.002(5) 0.007(6) -0.003(6)
C9 0.038(8) 0.056(7) 0.049(9) -0.005(6) 0.005(7) -0.020(7)
C10 0.018(5) 0.067(8) 0.024(6) -0.009(6) -0.006(4) -0.003(6)
C11 0.025(8) 0.052(7) 0.024(7) -0.002(5) 0.000(6) -0.005(6)
C12 0.040(8) 0.054(7) 0.056(9) 0.003(6) 0.000(7) 0.013(7)
C13 0.046(9) 0.034(6) 0.054(9) -0.005(6) 0.007(7) 0.004(6)
C14 0.048(8) 0.030(6) 0.055(9) -0.007(6) 0.009(8) 0.007(5)
C15 0.030(6) 0.039(7) 0.034(7) -0.009(5) -0.001(5) 0.006(5)
C16 0.036(7) 0.068(8) 0.068(9) 0.008(7) -0.020(7) 0.005(7)
C17 0.028(8) 0.052(7) 0.064(10) 0.005(6) -0.003(7) 0.011(6)
C18 0.046(8) 0.054(7) 0.065(10) -0.001(7) -0.018(8) 0.007(7)
C19 0.059(9) 0.057(8) 0.052(9) 0.015(7) 0.001(8) -0.006(7)
C20 0.087(12) 0.098(10) 0.034(9) 0.007(9) 0.002(9) -0.007(9)
C21 0.033(8) 0.036(6) 0.118(13) -0.012(8) 0.008(9) -0.011(6)
C22 0.099(13) 0.044(7) 0.063(10) 0.000(7) -0.003(9) -0.003(8)
C23 0.038(9) 0.105(12) 0.055(10) -0.027(8) -0.012(7) 0.003(8)
C24 0.089(10) 0.070(9) 0.064(9) -0.016(9) 0.005(8) -0.014(11)
C25 0.16(2) 0.17(2) 0.062(12) -0.062(14) 0.046(15) -0.085(17)
C26 0.076(13) 0.082(10) 0.106(14) -0.026(11) -0.007(12) 0.009(10)
N1 0.035(6) 0.034(5) 0.036(6) 0.007(4) 0.005(5) 0.001(4)
N2 0.039(7) 0.036(5) 0.030(6) -0.002(4) 0.002(5) 0.003(5)
N3 0.033(6) 0.030(5) 0.029(6) -0.001(4) 0.002(5) 0.001(4)
N4 0.034(6) 0.027(4) 0.064(8) 0.000(5) -0.013(6) -0.009(5)
N5 0.021(5) 0.043(5) 0.034(5) 0.004(4) -0.001(4) -0.003(4)
N6 0.19(2) 0.27(3) 0.087(12) -0.034(15) 0.004(13) -0.140(19)

loop_
_atom_type_symbol
_atom_type_description
_atom_type_scat_dispersion_real
_atom_type_scat_dispersion_imag
_atom_type_scat_source
Ir Ir -1.4442 7.9887 'International Tables Vol C Tables 4.2.6.8 and 6.1.1.4'
I I -0.4742 1.8119 'International Tables Vol C Tables 4.2.6.8 and 6.1.1.4'
C C 0.0033 0.0016 'International Tables Vol C Tables 4.2.6.8 and 6.1.1.4'
N N 0.0061 0.0033 'International Tables Vol C Tables 4.2.6.8 and 6.1.1.4'
H H 0.0000 0.0000 'International Tables Vol C Tables 4.2.6.8 and 6.1.1.4'

loop_
_geom_angle_atom_site_label_1
_geom_angle_atom_site_label_2
_geom_angle_atom_site_label_3
_geom_angle
C6 Ir1 C2 79.4(5)
C6 Ir1 C1 78.2(5)
C2 Ir1 C1 157.6(5)
C6 Ir1 N5 179.2(3)
C2 Ir1 N5 100.4(4)
C1 Ir1 N5 102.0(4)
C6 Ir1 I2 91.2(3)
C2 Ir1 I2 89.5(3)
C1 Ir1 I2 91.7(3)
N5 Ir1 I2 89.6(2)
C6 Ir1 I1 89.4(3)
C2 Ir1 I1 89.0(3)
C1 Ir1 I1 90.0(3)
N5 Ir1 I1 89.8(2)
I2 Ir1 I1 178.26(3)
N2 C1 N1 106.4(9)
N2 C1 Ir1 140.3(9)
N1 C1 Ir1 113.3(7)
N4 C2 N3 104.5(10)
N4 C2 Ir1 142.1(10)
N3 C2 Ir1 113.5(8)
C4 C3 N3 105.2(11)
C4 C3 H3 127.4
N3 C3 H3 127.4
C3 C4 N4 110.0(10)
C3 C4 H4 125.0
N4 C4 H4 125.0
C6 C5 C11 121.5(10)
C6 C5 N3 109.9(10)
C11 C5 N3 128.6(10)
C5 C6 C7 119.8(9)
C5 C6 Ir1 119.8(8)
C7 C6 Ir1 120.4(8)
C6 C7 C8 121.7(10)
C6 C7 N1 110.0(10)
C8 C7 N1 128.2(10)
C10 C8 C7 115.6(10)
C10 C8 C9 119.1(11)
C7 C8 C9 125.3(11)
C8 C9 H9A 109.5
C8 C9 H9B 109.5
H9A C9 H9B 109.5
C8 C9 H9C 109.5
H9A C9 H9C 109.5
H9B C9 H9C 109.5
C8 C10 C11 126.1(9)
C8 C10 H10 116.9
C11 C10 H10 116.9
C10 C11 C5 115.2(10)
C10 C11 C12 119.3(10)
C5 C11 C12 125.4(10)
C11 C12 H12A 109.5
C11 C12 H12B 109.5
H12A C12 H12B 109.5
C11 C12 H12C 109.5
H12A C12 H12C 109.5
H12B C12 H12C 109.5
C14 C13 N1 106.1(11)
C14 C13 H13 126.9
N1 C13 H13 126.9
C13 C14 N2 108.8(10)
C13 C14 H14 125.6
N2 C14 H14 125.6
N5 C15 C16 178.3(12)
C15 C16 H16A 109.5
C15 C16 H16B 109.5
H16A C16 H16B 109.5
C15 C16 H16C 109.5
H16A C16 H16C 109.5
H16B C16 H16C 109.5
N2 C17 C18 113.7(10)
N2 C17 H17A 108.8
C18 C17 H17A 108.8
N2 C17 H17B 108.8
C18 C17 H17B 108.8
H17A C17 H17B 107.7
C17 C18 C19 115.5(11)
C17 C18 H18A 108.4
C19 C18 H18A 108.4
C17 C18 H18B 108.4
C19 C18 H18B 108.4
H18A C18 H18B 107.5
C18 C19 C20 111.3(11)
C18 C19 H19A 109.4
C20 C19 H19A 109.4
C18 C19 H19B 109.4
C20 C19 H19B 109.4
H19A C19 H19B 108.0
C19 C20 H20A 109.5
C19 C20 H20B 109.5
H20A C20 H20B 109.5
C19 C20 H20C 109.5
H20A C20 H20C 109.5
H20B C20 H20C 109.5
N4 C21 C22 116.3(11)
N4 C21 H21A 108.2
C22 C21 H21A 108.2
N4 C21 H21B 108.2
C22 C21 H21B 108.2
H21A C21 H21B 107.4
C21 C22 C23 110.2(12)
C21 C22 H22A 109.6
C23 C22 H22A 109.6
C21 C22 H22B 109.6
C23 C22 H22B 109.6
H22A C22 H22B 108.1
C24 C23 C22 109.6(12)
C24 C23 H23A 109.7
C22 C23 H23A 109.7
C24 C23 H23B 109.7
C22 C23 H23B 109.7
H23A C23 H23B 108.2
C23 C24 H24A 109.5
C23 C24 H24B 109.5
H24A C24 H24B 109.5
C23 C24 H24C 109.5
H24A C24 H24C 109.5
H24B C24 H24C 109.5
N6 C25 C26 174(3)
C25 C26 H26A 109.5
C25 C26 H26B 109.5
H26A C26 H26B 109.5
C25 C26 H26C 109.5
H26A C26 H26C 109.5
H26B C26 H26C 109.5
C1 N1 C13 109.6(9)
C1 N1 C7 117.9(9)
C13 N1 C7 132.2(10)
C1 N2 C14 109.0(10)
C1 N2 C17 123.5(10)
C14 N2 C17 127.5(9)
C2 N3 C3 110.4(10)
C2 N3 C5 117.5(9)
C3 N3 C5 132.0(11)
C2 N4 C4 109.8(10)
C2 N4 C21 121.6(10)
C4 N4 C21 128.6(9)
C15 N5 Ir1 178.5(9)

loop_
_geom_bond_atom_site_label_1
_geom_bond_atom_site_label_2
_geom_bond_distance
Ir1 C6 1.954(9)
Ir1 C2 2.029(11)
Ir1 C1 2.056(10)
Ir1 N5 2.132(8)
Ir1 I2 2.6720(9)
Ir1 I1 2.6739(7)
C1 N2 1.348(13)
C1 N1 1.374(14)
C2 N4 1.346(13)
C2 N3 1.381(15)
C3 C4 1.302(16)
C3 N3 1.425(13)
C3 H3 0.9300
C4 N4 1.402(14)
C4 H4 0.9300
C5 C6 1.394(14)
C5 C11 1.402(16)
C5 N3 1.431(14)
C6 C7 1.395(14)
C7 C8 1.395(16)
C7 N1 1.408(14)
C8 C10 1.387(15)
C8 C9 1.522(15)
C9 H9A 0.9600
C9 H9B 0.9600
C9 H9C 0.9600
C10 C11 1.400(15)
C10 H10 0.9300
C11 C12 1.502(15)
C12 H12A 0.9600
C12 H12B 0.9600
C12 H12C 0.9600
C13 C14 1.337(16)
C13 N1 1.405(13)
C13 H13 0.9300
C14 N2 1.404(14)
C14 H14 0.9300
C15 N5 1.122(12)
C15 C16 1.482(14)
C16 H16A 0.9600
C16 H16B 0.9600
C16 H16C 0.9600
C17 N2 1.451(15)
C17 C18 1.512(16)
C17 H17A 0.9700
C17 H17B 0.9700
C18 C19 1.524(16)
C18 H18A 0.9700
C18 H18B 0.9700
C19 C20 1.534(16)
C19 H19A 0.9700
C19 H19B 0.9700
C20 H20A 0.9600
C20 H20B 0.9600
C20 H20C 0.9600
C21 N4 1.483(15)
C21 C22 1.500(15)
C21 H21A 0.9700
C21 H21B 0.9700
C22 C23 1.512(18)
C22 H22A 0.9700
C22 H22B 0.9700
C23 C24 1.504(17)
C23 H23A 0.9700
C23 H23B 0.9700
C24 H24A 0.9600
C24 H24B 0.9600
C24 H24C 0.9600
C25 N6 1.15(2)
C25 C26 1.41(2)
C26 H26A 0.9600
C26 H26B 0.9600
C26 H26C 0.9600
